data_2002796
loop_
_publ_author_name
'Mueller-Buschbaum, Hk'
'Meyer, S'

_publ_section_title
;
Zur Kenntnis von Ba6 Pr2 Fe4 O15, Ba5 Sr Pr2 Fe4 O15 und Ba5 Ca Pr2 Fe4
O15
;
_journal_name_full
;
Zeitschrift fuer Anorganische und Allgemeine Chemie
;
_journal_page_first 200
_journal_page_last 204
_journal_paper_doi 10.1002/zaac.19976230133
_journal_volume 623
_journal_year 1997
_chemical_formula_structural 'Ba6 Pr2 Fe4 O15'
_chemical_formula_sum 'Ba6 Fe4 O15 Pr2'
_chemical_name_systematic
;
Hexabarium dipraseodymium tetrairon(III) oxide
;
_space_group_IT_number 186
_symmetry_cell_setting hexagonal
_symmetry_Int_Tables_number 186
_symmetry_space_group_name_Hall 'P 6c -2c'
_symmetry_space_group_name_H-M 'P 63 m c'
_cell_angle_alpha 90
_cell_angle_beta 90
_cell_angle_gamma 120
_cell_formula_units_Z 2
_cell_length_a 11.808(2)
_cell_length_b 11.808(4)
_cell_length_c 7.036(4)
_cell_volume 849.6
_refine_ls_R_factor_all 0.0402
_cod_database_code 2002796

loop_
_symmetry_equiv_pos_as_xyz
x,y,z
-y,x-y,z
y-x,-x,z
-y,-x,z
y-x,y,z
x,x-y,z
-x,-y,1/2+z
y,y-x,1/2+z
x-y,x,1/2+z
y,x,1/2+z
x-y,-y,1/2+z
-x,y-x,1/2+z

loop_
_atom_site_aniso_label
_atom_site_aniso_U_11
_atom_site_aniso_U_12
_atom_site_aniso_U_13
_atom_site_aniso_U_22
_atom_site_aniso_U_23
_atom_site_aniso_U_33
Ba1 0.0156(2) 0.00779(11) 0. 0.0156(2) 0. 0.0307(5)
Ba2 0.01138(10) 0.00364(14) 0.00245(12) 0.01138(10) -0.00245(12) 0.0160(2)
Ba3 0.0139(2) 0.00693(12) 0. 0.0139(2) 0. 0.0100(4)
Ba4 0.00781(7) 0.00473(10) 0.00003(11) 0.00781(7) -0.00003(11) 0.00919(15)
Pr4 0.00781(7) 0.00473(10) 0.00003(11) 0.00781(7) -0.00003(11) 0.00919(15)
Fe1 0.0087(5) 0.0044(3) 0. 0.0087(5) 0. 0.0098(9)
Fe2 0.0091(2) 0.0058(3) 0.0003(3) 0.0091(2) -0.0003(3) 0.0123(4)
O1 0.022(2) 0.004(2) -0.007(3) 0.014(2) -0.006(2) 0.034(3)
O2 0.0188(14) 0.012(2) 0.002(2) 0.0188(14) -0.002(2) 0.014(2)
O3 0.0155(14) 0.008(2) -0.004(2) 0.0155(14) 0.004(2) 0.012(2)
O4 0.046(2) 0.036(2) -0.005(2) 0.046(2) 0.005(2) 0.024(4)

loop_
_atom_site_label
_atom_site_type_symbol
_atom_site_symmetry_multiplicity
_atom_site_Wyckoff_symbol
_atom_site_fract_x
_atom_site_fract_y
_atom_site_fract_z
_atom_site_occupancy
_atom_site_attached_hydrogens
_atom_site_calc_flag
Ba1 Ba2+ 2 a 0. 0. 0.0060(2) 1. 0 d
Ba2 Ba2+ 6 c 0.17246(3) 0.82754(3) 0.16668(9) 1. 0 d
Ba3 Ba2+ 2 b 0.3333 0.6667 0.48349(14) 1. 0 d
Ba4 Ba2+ 6 c 0.47836(2) 0.52164(2) 0.83512(6) 0.3333 0 d
Pr4 Pr3+ 6 c 0.47836(2) 0.52164(2) 0.83512(6) 0.6667 0 d
Fe1 Fe3+ 2 b 0.3333 0.6667 0.0251(4) 1. 0 d
Fe2 Fe3+ 6 c 0.17812(6) 0.82188(6) 0.6655(2) 1. 0 d
O1 O2- 12 d 0.6728(6) 0.0663(6) 0.0267(9) 1. 0 d
O2 O2- 6 c 0.2495(3) 0.7505(3) 0.8389(13) 1. 0 d
O3 O2- 6 c 0.4159(3) 0.5841(3) 0.1648(12) 1. 0 d
O4 O2- 6 c 0.9028(5) 0.0972(5) 0.2724(12) 1. 0 d

loop_
_atom_type_symbol
_atom_type_oxidation_number
Ba2+ 2.000
Pr3+ 3.000
Fe3+ 3.000
O2- -2.000
